data_7018187
loop_
_publ_author_name
'Brietzke, Thomas'
'Mickler, Wulfhard'
'Kelling, Alexandra'
'Holdt, Hans-J\"urgen'

_publ_section_title
;
 Mono- and dinuclear ruthenium(ii) 1,6,7,12-tetraazaperylene complexes.
;
_journal_issue 9
_journal_name_full 'Dalton transactions (Cambridge, England : 2003)'
_journal_page_first 2788
_journal_page_last 2797
_journal_paper_doi 10.1039/c2dt11805j
_journal_volume 41
_journal_year 2012
_chemical_formula_moiety 'C40 H32 N8 Ru1 2+ , F12 P2 2- , C14 H16'
_chemical_formula_sum 'C54 H48 F12 N8 P2 Ru'
_chemical_formula_weight 1200.01
_chemical_name_common
;
bis(4,4'-Dimethyl-2,2'-bipyridyl)(1,6,7,12-tetraazaperylene)-
ruthenium(ii) bis(hexafluorophosphate)
;
_chemical_name_systematic
;
bis(4,4'-Dimethyl-2,2'-bipyridyl)(1,6,7,12-tetraazaperylene)-ruthenium(ii)
bis(hexafluorophosphate)

;
_space_group_IT_number 2
_symmetry_cell_setting triclinic
_symmetry_space_group_name_Hall '-P 1'
_symmetry_space_group_name_H-M 'P -1'
_atom_sites_solution_hydrogens geom
_atom_sites_solution_primary direct
_atom_sites_solution_secondary difmap
_audit_creation_method SHELXL-97
_cell_angle_alpha 99.299(5)
_cell_angle_beta 98.447(5)
_cell_angle_gamma 107.099(5)
_cell_formula_units_Z 2
_cell_length_a 11.4919(8)
_cell_length_b 13.2643(9)
_cell_length_c 18.5610(12)
_cell_measurement_reflns_used 19661
_cell_measurement_temperature 210(2)
_cell_measurement_theta_max 27.10
_cell_measurement_theta_min 1.61
_cell_volume 2611.4(3)
_computing_cell_refinement 'X-AREA (Stoe, 2002)'
_computing_data_collection 'X-AREA (Stoe, 2006)'
_computing_data_reduction 'X-RED32 (Stoe, 2002)'
_computing_molecular_graphics 'ORTEP-3 for Windows (Farrugia, 1997)'
_computing_publication_material SHELXL-97
_computing_structure_refinement 'SHELXL-97 (Sheldrick, 1997)'
_computing_structure_solution 'SHELXS-97 (Sheldrick, 1997)'
_diffrn_ambient_temperature 210(2)
_diffrn_detector 'image plate (34 cm diameter)'
_diffrn_detector_area_resol_mean 6.67
_diffrn_detector_type STOE
_diffrn_measured_fraction_theta_full 0.941
_diffrn_measured_fraction_theta_max 0.941
_diffrn_measurement_details ' 180 frames, detector distance = 120 mm'
_diffrn_measurement_device '2-circle goniometer'
_diffrn_measurement_device_type 'STOE IPDS 2'
_diffrn_measurement_method 'rotation method, delta omega = 1.0 deg'
_diffrn_radiation_collimation '0.5 mm diameter, multiple pinhole'
_diffrn_radiation_monochromator 'plane graphite'
_diffrn_radiation_polarisn_norm 0
_diffrn_radiation_type 'Mo K\a'
_diffrn_radiation_wavelength 0.71073
_diffrn_reflns_av_R_equivalents 0.0369
_diffrn_reflns_av_sigmaI/netI 0.0449
_diffrn_reflns_limit_h_max 13
_diffrn_reflns_limit_h_min -13
_diffrn_reflns_limit_k_max 15
_diffrn_reflns_limit_k_min -15
_diffrn_reflns_limit_l_max 22
_diffrn_reflns_limit_l_min -22
_diffrn_reflns_number 17073
_diffrn_reflns_theta_full 25.00
_diffrn_reflns_theta_max 25.00
_diffrn_reflns_theta_min 1.65
_diffrn_source 'sealed X-ray tube, 12 x 0.4 mm long-fine focus'
_diffrn_source_current 40
_diffrn_source_power 2.00
_diffrn_source_voltage 50
_exptl_absorpt_coefficient_mu 0.451
_exptl_absorpt_correction_T_max 0.9015
_exptl_absorpt_correction_T_min 0.9007
_exptl_absorpt_correction_type sphere
_exptl_crystal_colour brown
_exptl_crystal_density_diffrn 1.526
_exptl_crystal_density_meas ?
_exptl_crystal_description needle
_exptl_crystal_F_000 1220
_exptl_crystal_size_max 1.000
_exptl_crystal_size_mid 0.430
_exptl_crystal_size_min 0.070
_refine_diff_density_max 0.703
_refine_diff_density_min -0.531
_refine_diff_density_rms 0.062
_refine_ls_extinction_coef 0.0017(5)
_refine_ls_extinction_expression Fc^*^=kFc[1+0.001xFc^2^\l^3^/sin(2\q)]^-1/4^
_refine_ls_extinction_method SHELXL
_refine_ls_goodness_of_fit_ref 1.026
_refine_ls_hydrogen_treatment constr
_refine_ls_matrix_type full
_refine_ls_number_parameters 803
_refine_ls_number_reflns 8669
_refine_ls_number_restraints 4
_refine_ls_restrained_S_all 1.029
_refine_ls_R_factor_all 0.0508
_refine_ls_R_factor_gt 0.0417
_refine_ls_shift/su_max 0.001
_refine_ls_shift/su_mean 0.000
_refine_ls_structure_factor_coef Fsqd
_refine_ls_weighting_details 'calc w=1/[\s^2^(Fo^2^)+(0.0786P)^2^+0.0000P] where P=(Fo^2^+2Fc^2^)/3'
_refine_ls_weighting_scheme calc
_refine_ls_wR_factor_gt 0.1110
_refine_ls_wR_factor_ref 0.1150
_reflns_number_gt 7207
_reflns_number_total 8669
_reflns_threshold_expression >2sigma(I)
_cod_data_source_file c2dt11805j.txt
_cod_data_source_block brie7i
_cod_depositor_comments
;
The following automatic conversions were performed:

'_exptl_crystal_density_meas' value 'not measured' was changed to '?'
- the value is perceived as not measured.

Automatic conversion script
Id: cif_fix_values 3008 2015-01-20 13:52:24Z robertas 
;
_cod_database_code 7018187

loop_
_symmetry_equiv_pos_as_xyz
'x, y, z'
'-x, -y, -z'

loop_
_atom_site_label
_atom_site_type_symbol
_atom_site_fract_x
_atom_site_fract_y
_atom_site_fract_z
_atom_site_U_iso_or_equiv
_atom_site_adp_type
_atom_site_occupancy
_atom_site_symmetry_multiplicity
_atom_site_calc_flag
_atom_site_refinement_flags
_atom_site_disorder_assembly
_atom_site_disorder_group
C1 C -0.0853(3) 0.0037(3) 0.2416(2) 0.0511(8) Uani 1 1 d . . .
H1 H -0.0683 0.0014 0.2918 0.061 Uiso 1 1 calc R . .
C2 C -0.1880(3) -0.0725(3) 0.1961(2) 0.0549(9) Uani 1 1 d . . .
H2 H -0.2397 -0.1244 0.2157 0.066 Uiso 1 1 calc R . .
C3 C -0.3188(3) -0.1468(3) 0.0667(2) 0.0529(8) Uani 1 1 d . . .
H3 H -0.3761 -0.2017 0.0809 0.063 Uiso 1 1 calc R . .
C4 C -0.3323(3) -0.1361(3) -0.0058(2) 0.0532(9) Uani 1 1 d . . .
H4 H -0.3995 -0.1868 -0.0400 0.064 Uiso 1 1 calc R . .
C5 C -0.0176(4) 0.1934(4) -0.0990(2) 0.0632(10) Uani 1 1 d . . .
H5 H -0.0354 0.2004 -0.1481 0.076 Uiso 1 1 calc R . .
C6 C 0.0871(4) 0.2672(3) -0.0533(2) 0.0603(10) Uani 1 1 d . . .
H6 H 0.1388 0.3211 -0.0714 0.072 Uiso 1 1 calc R . .
C7 C 0.2207(3) 0.3281(3) 0.0765(2) 0.0504(8) Uani 1 1 d . . .
H7 H 0.2803 0.3826 0.0634 0.060 Uiso 1 1 calc R . .
C8 C 0.2353(3) 0.3145(3) 0.14761(19) 0.0446(7) Uani 1 1 d . . .
H8 H 0.3049 0.3612 0.1822 0.053 Uiso 1 1 calc R . .
C9 C -0.0307(3) 0.0848(2) 0.14417(17) 0.0381(6) Uani 1 1 d . . .
C10 C -0.1348(3) 0.0089(2) 0.09306(17) 0.0405(7) Uani 1 1 d . . .
C11 C -0.1587(3) 0.0138(3) 0.01737(18) 0.0417(7) Uani 1 1 d . . .
C12 C -0.0737(3) 0.1027(3) -0.00821(18) 0.0435(7) Uani 1 1 d . . .
C13 C 0.0314(3) 0.1763(2) 0.04440(17) 0.0400(7) Uani 1 1 d . . .
C14 C 0.0537(3) 0.1683(2) 0.11906(17) 0.0372(6) Uani 1 1 d . . .
C15 C -0.2162(3) -0.0729(3) 0.11950(19) 0.0463(8) Uani 1 1 d . . .
C16 C 0.1155(3) 0.2602(3) 0.02168(19) 0.0475(8) Uani 1 1 d . . .
C17 C -0.0561(3) 0.3060(3) 0.2871(2) 0.0493(8) Uani 1 1 d . . .
H17 H -0.1089 0.2433 0.2541 0.059 Uiso 1 1 calc R . .
C18 C -0.1064(3) 0.3797(3) 0.3184(2) 0.0553(9) Uani 1 1 d . . .
H18 H -0.1920 0.3657 0.3067 0.066 Uiso 1 1 calc R . .
C19 C -0.0320(3) 0.4741(3) 0.3668(2) 0.0527(8) Uani 1 1 d . . .
C20 C 0.0954(3) 0.4924(3) 0.3793(2) 0.0488(8) Uani 1 1 d . . .
H20 H 0.1495 0.5567 0.4099 0.059 Uiso 1 1 calc R . .
C21 C 0.1426(3) 0.4160(2) 0.34658(18) 0.0405(7) Uani 1 1 d . . .
C22 C 0.2775(3) 0.4290(2) 0.35941(17) 0.0395(7) Uani 1 1 d . . .
C23 C 0.3702(3) 0.5227(3) 0.39686(19) 0.0466(8) Uani 1 1 d . . .
H23 H 0.3496 0.5832 0.4156 0.056 Uiso 1 1 calc R . .
C24 C 0.4944(3) 0.5281(3) 0.40709(19) 0.0495(8) Uani 1 1 d . . .
C25 C 0.5187(3) 0.4341(3) 0.3802(2) 0.0524(8) Uani 1 1 d . . .
H25 H 0.6002 0.4332 0.3878 0.063 Uiso 1 1 calc R . .
C26 C 0.4235(3) 0.3426(3) 0.34259(19) 0.0448(7) Uani 1 1 d . . .
H26 H 0.4423 0.2809 0.3244 0.054 Uiso 1 1 calc R . .
C27 C -0.0856(4) 0.5525(3) 0.4062(3) 0.0714(12) Uani 1 1 d . . .
H27A H -0.0534 0.6216 0.3940 0.107 Uiso 1 1 calc R . .
H27B H -0.0629 0.5597 0.4592 0.107 Uiso 1 1 calc R . .
H27C H -0.1746 0.5262 0.3908 0.107 Uiso 1 1 calc R . .
C28 C 0.5970(4) 0.6309(3) 0.4460(2) 0.0665(11) Uani 1 1 d . . .
H28A H 0.6520 0.6524 0.4129 0.100 Uiso 1 1 calc R . .
H28B H 0.6427 0.6193 0.4897 0.100 Uiso 1 1 calc R . .
H28C H 0.5620 0.6867 0.4601 0.100 Uiso 1 1 calc R . .
C29 C 0.0802(3) 0.1926(3) 0.42873(18) 0.0429(7) Uani 1 1 d . . .
H29 H 0.0292 0.2328 0.4164 0.051 Uiso 1 1 calc R . .
C30 C 0.0874(3) 0.1657(3) 0.49722(18) 0.0460(8) Uani 1 1 d . . .
H30 H 0.0409 0.1872 0.5300 0.055 Uiso 1 1 calc R . .
C31 C 0.1632(3) 0.1071(3) 0.51798(18) 0.0456(7) Uani 1 1 d . . .
C32 C 0.2276(3) 0.0748(3) 0.46599(18) 0.0450(7) Uani 1 1 d . . .
H32 H 0.2788 0.0344 0.4776 0.054 Uiso 1 1 calc R . .
C33 C 0.2163(3) 0.1020(2) 0.39704(17) 0.0376(6) Uani 1 1 d . . .
C34 C 0.2768(3) 0.0660(2) 0.33745(18) 0.0406(7) Uani 1 1 d . . .
C35 C 0.3519(3) 0.0023(3) 0.3449(2) 0.0509(8) Uani 1 1 d . . .
H35 H 0.3691 -0.0185 0.3897 0.061 Uiso 1 1 calc R . .
C36 C 0.4019(3) -0.0308(3) 0.2845(2) 0.0572(10) Uani 1 1 d . . .
C37 C 0.3694(4) 0.0000(3) 0.2193(2) 0.0579(10) Uani 1 1 d . . .
H37 H 0.3978 -0.0234 0.1774 0.070 Uiso 1 1 calc R . .
C38 C 0.2960(3) 0.0641(3) 0.21469(19) 0.0485(8) Uani 1 1 d . . .
H38 H 0.2763 0.0839 0.1698 0.058 Uiso 1 1 calc R . .
C39 C 0.1757(4) 0.0800(3) 0.5931(2) 0.0644(10) Uani 1 1 d . . .
H39A H 0.2612 0.1099 0.6188 0.097 Uiso 1 1 calc R . .
H39B H 0.1487 0.0029 0.5874 0.097 Uiso 1 1 calc R . .
H39C H 0.1253 0.1096 0.6213 0.097 Uiso 1 1 calc R . .
C40 C 0.4878(4) -0.0963(4) 0.2926(3) 0.0823(14) Uani 1 1 d . . .
H40A H 0.4455 -0.1623 0.3061 0.123 Uiso 1 1 calc R . .
H40B H 0.5600 -0.0558 0.3308 0.123 Uiso 1 1 calc R . .
H40C H 0.5127 -0.1127 0.2462 0.123 Uiso 1 1 calc R . .
C41A C 1.0324(6) 0.5649(5) 0.1843(4) 0.091(3) Uani 0.70 1 d PGD A 1
C42A C 1.1551(5) 0.6167(7) 0.2219(5) 0.107(4) Uani 0.70 1 d PG A 1
H42A H 1.2180 0.5924 0.2075 0.128 Uiso 0.70 1 calc PR A 1
C43A C 1.1836(6) 0.7050(8) 0.2809(5) 0.155(10) Uani 0.70 1 d PG A 1
H43A H 1.2657 0.7397 0.3060 0.186 Uiso 0.70 1 calc PR A 1
C44A C 1.0896(8) 0.7414(6) 0.3024(4) 0.129(5) Uani 0.70 1 d PG A 1
H44A H 1.1087 0.8005 0.3418 0.155 Uiso 0.70 1 calc PR A 1
C45A C 0.9669(7) 0.6895(5) 0.2648(4) 0.097(3) Uani 0.70 1 d PG A 1
H45A H 0.9040 0.7139 0.2791 0.117 Uiso 0.70 1 calc PR A 1
C46A C 0.9383(5) 0.6013(6) 0.2058(4) 0.090(5) Uani 0.70 1 d PG A 1
H46A H 0.8563 0.5666 0.1807 0.108 Uiso 0.70 1 calc PR A 1
C47A C 0.9942(11) 0.4659(8) 0.1192(6) 0.141(4) Uani 0.70 1 d PD A 1
H55A H 1.0222 0.4102 0.1352 0.212 Uiso 0.70 1 calc PR A 1
H56A H 1.0312 0.4863 0.0783 0.212 Uiso 0.70 1 calc PR A 1
H57A H 0.9052 0.4395 0.1033 0.212 Uiso 0.70 1 calc PR A 1
C41B C 1.0499(11) 0.6884(8) 0.2632(6) 0.065(4) Uani 0.30 1 d PGD B 2
C42B C 0.9540(11) 0.6037(11) 0.2152(9) 0.063(7) Uani 0.30 1 d PG B 2
H42B H 0.8717 0.6004 0.2140 0.076 Uiso 0.30 1 calc PR B 2
C43B C 0.9809(19) 0.5238(12) 0.1689(10) 0.115(10) Uani 0.30 1 d PG B 2
H43B H 0.9168 0.4671 0.1368 0.138 Uiso 0.30 1 calc PR B 2
C44B C 1.104(2) 0.5287(14) 0.1707(11) 0.166(18) Uani 0.30 1 d PG B 2
H44B H 1.1219 0.4753 0.1397 0.199 Uiso 0.30 1 calc PR B 2
C45B C 1.1998(15) 0.6135(18) 0.2187(14) 0.19(2) Uani 0.30 1 d PG B 2
H45B H 1.2820 0.6167 0.2199 0.223 Uiso 0.30 1 calc PR B 2
C46B C 1.1728(10) 0.6933(14) 0.2650(12) 0.092(10) Uani 0.30 1 d PG B 2
H46B H 1.2370 0.7500 0.2971 0.111 Uiso 0.30 1 calc PR B 2
C47B C 1.0170(19) 0.7791(12) 0.3108(10) 0.129(10) Uani 0.30 1 d PGD B 2
H55B H 1.0919 0.8318 0.3411 0.194 Uiso 0.30 1 calc PR B 2
H56B H 0.9634 0.7488 0.3424 0.194 Uiso 0.30 1 calc PR B 2
H57B H 0.9754 0.8132 0.2786 0.194 Uiso 0.30 1 calc PR B 2
C48A C 0.6646(8) 0.2683(10) 0.0369(4) 0.168(8) Uani 0.80 1 d PGD C 1
C49A C 0.6530(10) 0.1624(9) 0.0416(8) 0.167(12) Uani 0.70 1 d PG C 1
H49A H 0.6650 0.1158 0.0023 0.200 Uiso 0.70 1 calc PR C 1
C50A C 0.6234(11) 0.1260(7) 0.1048(10) 0.255(16) Uani 0.80 1 d PG C 1
H50A H 0.6157 0.0551 0.1080 0.306 Uiso 0.80 1 calc PR C 1
C51A C 0.6055(11) 0.1956(10) 0.1635(7) 0.137(7) Uani 0.70 1 d PG C 1
H51A H 0.5857 0.1712 0.2058 0.164 Uiso 0.70 1 calc PR C 1
C52A C 0.6171(9) 0.3015(9) 0.1588(5) 0.093(4) Uani 0.70 1 d PG C 1
H52A H 0.6050 0.3480 0.1981 0.112 Uiso 0.70 1 calc PR C 1
C53A C 0.6466(7) 0.3379(6) 0.0956(6) 0.088(3) Uani 0.70 1 d PG C 1
H53A H 0.6544 0.4088 0.0924 0.105 Uiso 0.70 1 calc PR C 1
C54A C 0.7004(11) 0.3009(15) -0.0348(6) 0.214(8) Uani 0.80 1 d PD C 1
H58A H 0.6365 0.2576 -0.0771 0.321 Uiso 0.80 1 calc PR C 1
H59A H 0.7777 0.2898 -0.0402 0.321 Uiso 0.80 1 calc PR C 1
H60A H 0.7091 0.3758 -0.0319 0.321 Uiso 0.80 1 calc PR C 1
C48B C 0.664(2) 0.3420(13) 0.0673(14) 0.20(4) Uani 0.20 1 d PGD D 2
C49B C 0.668(2) 0.2611(17) 0.0106(12) 0.20(3) Uani 0.30 1 d PG D 2
H49B H 0.6802 0.2761 -0.0355 0.241 Uiso 0.30 1 calc PR D 2
C50B C 0.653(3) 0.1577(16) 0.0228(12) 0.23(5) Uani 0.20 1 d PG D 2
H50B H 0.6550 0.1036 -0.0151 0.270 Uiso 0.20 1 calc PR D 2
C51B C 0.634(3) 0.1354(14) 0.0917(11) 0.081(7) Uani 0.30 1 d PG D 2
H51B H 0.6241 0.0662 0.0998 0.097 Uiso 0.30 1 calc PR D 2
C52B C 0.631(2) 0.2163(15) 0.1483(10) 0.093(8) Uani 0.30 1 d PG D 2
H52B H 0.6185 0.2013 0.1944 0.112 Uiso 0.30 1 calc PR D 2
C53B C 0.646(3) 0.3196(14) 0.1361(12) 0.113(13) Uani 0.30 1 d PG D 2
H53B H 0.6437 0.3738 0.1740 0.136 Uiso 0.30 1 calc PR D 2
C54B C 0.661(4) 0.4342(18) 0.027(2) 0.22(3) Uani 0.20 1 d PGD D 2
H58B H 0.7228 0.5003 0.0551 0.334 Uiso 0.20 1 calc PR D 2
H59B H 0.5804 0.4423 0.0221 0.334 Uiso 0.20 1 calc PR D 2
H60B H 0.6789 0.4174 -0.0218 0.334 Uiso 0.20 1 calc PR D 2
F1 F 0.6671(3) 0.6329(4) 0.1571(2) 0.1269(13) Uani 1 1 d . . .
F2 F 0.4649(4) 0.5993(5) 0.2540(3) 0.168(2) Uani 1 1 d . . .
F3 F 0.6314(4) 0.5470(3) 0.2479(2) 0.1280(13) Uani 1 1 d . . .
F4 F 0.4825(5) 0.5170(4) 0.1455(3) 0.174(2) Uani 1 1 d . . .
F5 F 0.5114(4) 0.6945(3) 0.1682(2) 0.1298(14) Uani 1 1 d . . .
F6 F 0.6501(5) 0.7172(3) 0.2663(2) 0.165(2) Uani 1 1 d . . .
F7 F 0.3745(3) 0.9206(2) 0.54836(19) 0.0930(9) Uani 1 1 d . E .
F8 F 0.2450(4) 0.6722(2) 0.5404(2) 0.1275(14) Uani 1 1 d . E .
F9A F 0.2335(15) 0.8358(8) 0.6093(7) 0.121(3) Uani 0.50 1 d P E 1
F10A F 0.1920(8) 0.8159(7) 0.4926(7) 0.129(3) Uani 0.60 1 d P E 1
F11A F 0.3512(18) 0.7627(10) 0.4779(11) 0.170(8) Uani 0.50 1 d P E 1
F12A F 0.4470(6) 0.7853(5) 0.5467(8) 0.118(2) Uani 0.60 1 d P E 1
F9B F 0.3437(17) 0.8175(10) 0.6299(5) 0.136(5) Uani 0.50 1 d P E 2
F10B F 0.1824(9) 0.7979(10) 0.5506(14) 0.126(4) Uani 0.40 1 d P E 2
F11B F 0.2846(17) 0.7688(12) 0.4582(6) 0.156(7) Uani 0.50 1 d P E 2
F12B F 0.3981(14) 0.7917(10) 0.6092(11) 0.125(6) Uani 0.40 1 d P E 2
N1 N -0.0052(2) 0.0843(2) 0.21653(14) 0.0395(6) Uani 1 1 d . . .
N2 N -0.2556(3) -0.0576(2) -0.03206(16) 0.0489(7) Uani 1 1 d . . .
N3 N -0.0978(3) 0.1106(3) -0.07837(16) 0.0544(7) Uani 1 1 d . . .
N4 N 0.1521(2) 0.2349(2) 0.17114(15) 0.0399(6) Uani 1 1 d . . .
N5 N 0.0667(2) 0.3205(2) 0.30212(15) 0.0401(6) Uani 1 1 d . . .
N6 N 0.3028(2) 0.3391(2) 0.33095(14) 0.0377(5) Uani 1 1 d . . .
N7 N 0.1447(2) 0.16259(19) 0.37821(14) 0.0375(5) Uani 1 1 d . . .
N8 N 0.2513(2) 0.0998(2) 0.27369(15) 0.0421(6) Uani 1 1 d . . .
P1 P 0.56649(12) 0.61705(9) 0.20679(7) 0.0720(3) Uani 1 1 d . . .
P2 P 0.30759(11) 0.79673(9) 0.54482(7) 0.0676(3) Uani 1 1 d . . .
Ru1 Ru 0.15108(2) 0.205709(18) 0.276560(13) 0.03474(10) Uani 1 1 d . . .

loop_
_atom_site_aniso_label
_atom_site_aniso_U_11
_atom_site_aniso_U_22
_atom_site_aniso_U_33
_atom_site_aniso_U_23
_atom_site_aniso_U_13
_atom_site_aniso_U_12
C1 0.0527(19) 0.0458(17) 0.0400(18) 0.0118(14) 0.0011(15) -0.0034(15)
C2 0.053(2) 0.0471(18) 0.051(2) 0.0127(16) 0.0066(16) -0.0028(15)
C3 0.0461(18) 0.0467(18) 0.055(2) 0.0049(16) 0.0031(16) 0.0049(15)
C4 0.0422(18) 0.0513(19) 0.050(2) -0.0053(16) -0.0056(15) 0.0073(15)
C5 0.069(2) 0.081(3) 0.040(2) 0.0222(19) 0.0088(18) 0.022(2)
C6 0.069(2) 0.068(2) 0.047(2) 0.0264(18) 0.0161(19) 0.018(2)
C7 0.0477(18) 0.0486(18) 0.052(2) 0.0172(15) 0.0118(16) 0.0075(15)
C8 0.0400(16) 0.0423(16) 0.0458(18) 0.0128(14) 0.0069(14) 0.0042(13)
C9 0.0360(15) 0.0384(15) 0.0360(16) 0.0066(12) 0.0037(12) 0.0091(12)
C10 0.0396(16) 0.0398(15) 0.0367(17) 0.0022(13) 0.0020(13) 0.0109(13)
C11 0.0393(16) 0.0462(17) 0.0358(17) 0.0017(13) -0.0001(13) 0.0158(13)
C12 0.0434(16) 0.0516(18) 0.0356(17) 0.0081(14) 0.0033(13) 0.0189(14)
C13 0.0444(16) 0.0445(16) 0.0340(16) 0.0106(13) 0.0079(13) 0.0177(14)
C14 0.0380(15) 0.0362(14) 0.0355(16) 0.0069(12) 0.0053(12) 0.0107(12)
C15 0.0417(17) 0.0415(16) 0.0456(19) 0.0051(14) -0.0014(14) 0.0062(14)
C16 0.0501(18) 0.0526(19) 0.0445(19) 0.0172(15) 0.0122(15) 0.0187(15)
C17 0.0417(17) 0.0499(18) 0.050(2) 0.0087(15) -0.0033(15) 0.0132(15)
C18 0.0392(17) 0.057(2) 0.070(3) 0.0149(18) 0.0037(16) 0.0188(16)
C19 0.054(2) 0.0500(19) 0.062(2) 0.0172(16) 0.0139(17) 0.0242(16)
C20 0.0473(18) 0.0402(17) 0.057(2) 0.0083(15) 0.0093(16) 0.0130(14)
C21 0.0400(16) 0.0387(15) 0.0409(17) 0.0105(13) 0.0038(13) 0.0113(13)
C22 0.0407(16) 0.0373(15) 0.0368(16) 0.0068(13) 0.0022(13) 0.0107(13)
C23 0.0485(18) 0.0378(16) 0.0458(19) 0.0033(14) 0.0056(15) 0.0078(14)
C24 0.0464(18) 0.0446(17) 0.0431(18) 0.0047(15) 0.0006(15) 0.0000(14)
C25 0.0360(16) 0.058(2) 0.054(2) 0.0079(17) 0.0028(15) 0.0067(15)
C26 0.0349(15) 0.0445(17) 0.0490(19) 0.0041(14) 0.0018(14) 0.0107(13)
C27 0.062(2) 0.061(2) 0.100(4) 0.015(2) 0.027(2) 0.031(2)
C28 0.051(2) 0.054(2) 0.071(3) -0.0034(19) 0.0009(19) -0.0034(17)
C29 0.0416(16) 0.0416(16) 0.0423(18) 0.0038(13) 0.0060(14) 0.0131(13)
C30 0.0485(18) 0.0465(17) 0.0366(17) 0.0033(14) 0.0119(14) 0.0074(14)
C31 0.0515(18) 0.0397(16) 0.0360(17) 0.0077(13) 0.0023(14) 0.0041(14)
C32 0.0505(18) 0.0393(16) 0.0419(18) 0.0097(13) 0.0018(14) 0.0129(14)
C33 0.0380(15) 0.0313(14) 0.0355(16) 0.0025(12) 0.0005(12) 0.0055(12)
C34 0.0413(16) 0.0339(14) 0.0395(17) 0.0005(13) 0.0024(13) 0.0084(13)
C35 0.0517(19) 0.0435(17) 0.054(2) 0.0043(15) 0.0036(16) 0.0167(15)
C36 0.0505(19) 0.052(2) 0.061(2) -0.0071(17) 0.0017(17) 0.0194(17)
C37 0.059(2) 0.056(2) 0.053(2) -0.0090(17) 0.0118(17) 0.0198(17)
C38 0.0524(19) 0.0477(18) 0.0396(18) -0.0019(14) 0.0100(15) 0.0135(15)
C39 0.085(3) 0.064(2) 0.045(2) 0.0198(18) 0.013(2) 0.021(2)
C40 0.080(3) 0.077(3) 0.095(4) -0.004(3) 0.014(3) 0.046(3)
C41A 0.081(6) 0.090(7) 0.104(8) 0.045(6) 0.014(5) 0.021(5)
C42A 0.065(5) 0.134(10) 0.119(9) 0.075(8) 0.003(5) 0.012(6)
C43A 0.090(10) 0.200(19) 0.146(13) 0.100(13) 0.000(10) -0.019(12)
C44A 0.134(11) 0.112(9) 0.092(8) 0.041(7) -0.004(8) -0.031(9)
C45A 0.118(7) 0.085(5) 0.081(5) 0.034(5) 0.024(5) 0.010(5)
C46A 0.076(7) 0.090(10) 0.105(10) 0.052(8) 0.009(6) 0.018(6)
C47A 0.136(9) 0.147(10) 0.150(11) -0.003(8) 0.036(8) 0.076(9)
C41B 0.066(10) 0.066(10) 0.069(11) 0.036(8) 0.009(9) 0.023(8)
C42B 0.063(12) 0.088(19) 0.054(11) 0.021(12) 0.012(9) 0.046(13)
C43B 0.18(3) 0.060(14) 0.103(19) 0.025(12) 0.03(2) 0.027(16)
C44B 0.29(5) 0.18(4) 0.14(3) 0.07(3) 0.11(3) 0.18(4)
C45B 0.18(4) 0.25(6) 0.23(5) 0.12(4) 0.13(4) 0.14(4)
C46B 0.060(15) 0.064(12) 0.13(2) 0.041(14) -0.022(16) -0.002(11)
C47B 0.18(3) 0.13(2) 0.089(17) 0.036(15) 0.024(18) 0.06(2)
C48A 0.054(5) 0.30(3) 0.118(9) 0.017(12) -0.007(5) 0.044(10)
C49A 0.067(9) 0.109(11) 0.30(3) -0.042(15) -0.007(11) 0.052(9)
C50A 0.069(9) 0.109(12) 0.56(4) 0.001(17) 0.004(15) 0.047(9)
C51A 0.048(6) 0.126(12) 0.228(17) 0.080(12) 0.006(7) 0.004(7)
C52A 0.064(6) 0.077(8) 0.105(8) -0.008(6) -0.005(5) -0.001(5)
C53A 0.067(5) 0.073(6) 0.100(7) 0.002(5) 0.002(5) 0.004(4)
C54A 0.131(10) 0.37(3) 0.137(11) 0.032(13) 0.014(8) 0.101(13)
C48B 0.14(4) 0.10(3) 0.40(11) -0.01(4) 0.16(5) 0.07(3)
C49B 0.12(2) 0.26(5) 0.38(7) 0.27(5) 0.13(4) 0.13(3)
C50B 0.05(3) 0.34(10) 0.34(10) 0.29(9) 0.03(4) 0.03(4)
C51B 0.070(16) 0.056(13) 0.116(18) 0.034(13) -0.006(13) 0.022(11)
C52B 0.051(13) 0.054(12) 0.14(2) 0.017(12) -0.022(12) -0.014(9)
C53B 0.09(2) 0.069(13) 0.18(4) 0.04(2) 0.04(2) 0.011(13)
C54B 0.34(8) 0.11(3) 0.14(4) 0.03(3) -0.01(5) -0.01(4)
F1 0.107(2) 0.186(4) 0.119(3) 0.057(3) 0.055(2) 0.066(3)
F2 0.128(3) 0.275(6) 0.161(4) 0.136(4) 0.083(3) 0.084(4)
F3 0.145(3) 0.125(3) 0.143(3) 0.069(3) 0.037(3) 0.064(3)
F4 0.152(4) 0.123(3) 0.162(4) -0.016(3) -0.018(3) -0.033(3)
F5 0.174(4) 0.146(3) 0.124(3) 0.068(3) 0.069(3) 0.094(3)
F6 0.213(5) 0.107(3) 0.120(3) -0.018(2) -0.014(3) 0.016(3)
F7 0.0894(18) 0.0546(14) 0.124(3) 0.0167(15) -0.0034(17) 0.0203(13)
F8 0.166(3) 0.0602(17) 0.110(3) 0.0075(17) 0.001(2) -0.0135(19)
F9A 0.148(9) 0.104(6) 0.114(8) 0.015(5) 0.052(7) 0.037(6)
F10A 0.087(5) 0.125(6) 0.153(8) 0.013(6) -0.017(5) 0.031(4)
F11A 0.201(15) 0.094(6) 0.219(18) -0.021(10) 0.141(14) 0.038(9)
F12A 0.078(4) 0.086(4) 0.193(8) 0.022(5) 0.024(5) 0.036(3)
F9B 0.182(13) 0.105(8) 0.062(4) -0.011(4) 0.031(7) -0.026(8)
F10B 0.056(5) 0.135(9) 0.207(15) 0.038(11) 0.046(8) 0.050(6)
F11B 0.220(16) 0.114(8) 0.070(5) 0.024(5) -0.039(8) -0.007(10)
F12B 0.111(10) 0.098(7) 0.147(14) 0.044(9) -0.062(9) 0.041(6)
N1 0.0427(14) 0.0361(13) 0.0335(14) 0.0046(10) 0.0051(11) 0.0067(11)
N2 0.0413(14) 0.0551(16) 0.0406(15) -0.0013(13) -0.0037(12) 0.0136(13)
N3 0.0588(17) 0.0684(19) 0.0340(15) 0.0117(14) 0.0015(13) 0.0214(15)
N4 0.0361(13) 0.0362(13) 0.0402(14) 0.0046(11) 0.0021(11) 0.0059(10)
N5 0.0367(13) 0.0405(13) 0.0402(14) 0.0109(11) 0.0009(11) 0.0104(11)
N6 0.0369(13) 0.0379(13) 0.0349(13) 0.0053(10) 0.0026(10) 0.0109(11)
N7 0.0369(13) 0.0314(12) 0.0361(14) 0.0003(10) 0.0005(10) 0.0061(10)
N8 0.0452(14) 0.0372(13) 0.0350(14) 0.0002(11) 0.0013(11) 0.0078(11)
P1 0.0727(7) 0.0590(6) 0.0800(8) 0.0167(6) 0.0196(6) 0.0122(5)
P2 0.0686(7) 0.0511(6) 0.0725(7) 0.0055(5) -0.0001(6) 0.0151(5)
Ru1 0.03462(14) 0.03255(14) 0.03056(15) 0.00367(9) 0.00050(9) 0.00597(9)

loop_
_atom_type_symbol
_atom_type_description
_atom_type_scat_dispersion_real
_atom_type_scat_dispersion_imag
_atom_type_scat_source
C C 0.0033 0.0016 'International Tables Vol C Tables 4.2.6.8 and 6.1.1.4'
H H 0.0000 0.0000 'International Tables Vol C Tables 4.2.6.8 and 6.1.1.4'
F F 0.0171 0.0103 'International Tables Vol C Tables 4.2.6.8 and 6.1.1.4'
N N 0.0061 0.0033 'International Tables Vol C Tables 4.2.6.8 and 6.1.1.4'
P P 0.1023 0.0942 'International Tables Vol C Tables 4.2.6.8 and 6.1.1.4'
Ru Ru -1.2594 0.8363 'International Tables Vol C Tables 4.2.6.8 and 6.1.1.4'

loop_
_geom_angle_atom_site_label_1
_geom_angle_atom_site_label_2
_geom_angle_atom_site_label_3
_geom_angle
C2 C1 N1 123.0(3)
C2 C1 H1 118.5
N1 C1 H1 118.5
C1 C2 C15 120.4(3)
C1 C2 H2 119.8
C15 C2 H2 119.8
C4 C3 C15 118.6(3)
C4 C3 H3 120.7
C15 C3 H3 120.7
N2 C4 C3 125.5(3)
N2 C4 H4 117.3
C3 C4 H4 117.2
N3 C5 C6 125.1(4)
N3 C5 H5 117.4
C6 C5 H5 117.4
C5 C6 C16 118.9(4)
C5 C6 H6 120.6
C16 C6 H6 120.6
C8 C7 C16 120.8(3)
C8 C7 H7 119.6
C16 C7 H7 119.6
C7 C8 N4 123.1(3)
C7 C8 H8 118.4
N4 C8 H8 118.4
N1 C9 C10 123.5(3)
N1 C9 C14 116.6(3)
C10 C9 C14 120.0(3)
C11 C10 C9 121.3(3)
C11 C10 C15 120.1(3)
C9 C10 C15 118.6(3)
N2 C11 C10 122.4(3)
N2 C11 C12 118.8(3)
C10 C11 C12 118.8(3)
N3 C12 C13 122.3(3)
N3 C12 C11 119.3(3)
C13 C12 C11 118.3(3)
C14 C13 C16 118.7(3)
C14 C13 C12 121.5(3)
C16 C13 C12 119.8(3)
N4 C14 C13 124.1(3)
N4 C14 C9 115.8(3)
C13 C14 C9 120.1(3)
C3 C15 C2 126.0(3)
C3 C15 C10 116.8(3)
C2 C15 C10 117.3(3)
C6 C16 C13 116.6(3)
C6 C16 C7 126.7(3)
C13 C16 C7 116.7(3)
N5 C17 C18 122.8(3)
N5 C17 H17 118.6
C18 C17 H17 118.6
C17 C18 C19 120.7(3)
C17 C18 H18 119.6
C19 C18 H18 119.6
C18 C19 C20 116.7(3)
C18 C19 C27 121.8(3)
C20 C19 C27 121.4(3)
C21 C20 C19 120.7(3)
C21 C20 H20 119.7
C19 C20 H20 119.7
N5 C21 C20 121.5(3)
N5 C21 C22 115.0(3)
C20 C21 C22 123.4(3)
N6 C22 C23 121.8(3)
N6 C22 C21 114.0(2)
C23 C22 C21 124.1(3)
C22 C23 C24 120.7(3)
C22 C23 H23 119.7
C24 C23 H23 119.7
C25 C24 C23 116.9(3)
C25 C24 C28 121.8(3)
C23 C24 C28 121.4(3)
C26 C25 C24 120.5(3)
C26 C25 H25 119.8
C24 C25 H25 119.8
N6 C26 C25 122.2(3)
N6 C26 H26 118.9
C25 C26 H26 118.9
C19 C27 H27A 109.5
C19 C27 H27B 109.5
H27A C27 H27B 109.5
C19 C27 H27C 109.5
H27A C27 H27C 109.5
H27B C27 H27C 109.5
C24 C28 H28A 109.5
C24 C28 H28B 109.5
H28A C28 H28B 109.5
C24 C28 H28C 109.5
H28A C28 H28C 109.5
H28B C28 H28C 109.5
N7 C29 C30 122.5(3)
N7 C29 H29 118.8
C30 C29 H29 118.8
C29 C30 C31 120.6(3)
C29 C30 H30 119.7
C31 C30 H30 119.7
C30 C31 C32 117.1(3)
C30 C31 C39 121.6(3)
C32 C31 C39 121.4(3)
C33 C32 C31 120.6(3)
C33 C32 H32 119.7
C31 C32 H32 119.7
N7 C33 C32 121.7(3)
N7 C33 C34 114.4(3)
C32 C33 C34 123.8(3)
N8 C34 C35 122.2(3)
N8 C34 C33 114.3(3)
C35 C34 C33 123.6(3)
C34 C35 C36 119.6(4)
C34 C35 H35 120.2
C36 C35 H35 120.2
C37 C36 C35 117.0(3)
C37 C36 C40 122.8(4)
C35 C36 C40 120.2(4)
C38 C37 C36 121.4(3)
C38 C37 H37 119.3
C36 C37 H37 119.3
N8 C38 C37 121.8(4)
N8 C38 H38 119.1
C37 C38 H38 119.1
C31 C39 H39A 109.5
C31 C39 H39B 109.5
H39A C39 H39B 109.5
C31 C39 H39C 109.5
H39A C39 H39C 109.5
H39B C39 H39C 109.5
C36 C40 H40A 109.5
C36 C40 H40B 109.5
H40A C40 H40B 109.5
C36 C40 H40C 109.5
H40A C40 H40C 109.5
H40B C40 H40C 109.5
C42A C41A C46A 120.0
C42A C41A C47A 122.7(6)
C46A C41A C47A 117.3(6)
C41A C42A C43A 120.0
C41A C42A H42A 120.0
C43A C42A H42A 120.0
C44A C43A C42A 120.0
C44A C43A H43A 120.0
C42A C43A H43A 120.0
C45A C44A C43A 120.0
C45A C44A H44A 120.0
C43A C44A H44A 120.0
C46A C45A C44A 120.0
C46A C45A H45A 120.0
C44A C45A H45A 120.0
C45A C46A C41A 120.0
C45A C46A H46A 120.0
C41A C46A H46A 120.0
C41A C47A H55A 109.5
C41A C47A H56A 109.5
H55A C47A H56A 109.5
C41A C47A H57A 109.5
H55A C47A H57A 109.5
H56A C47A H57A 109.5
C42B C41B C46B 120.0
C42B C41B C47B 118.6
C46B C41B C47B 121.3
C43B C42B C41B 120.0
C43B C42B H42B 120.0
C41B C42B H42B 120.0
C42B C43B C44B 120.0
C42B C43B H43B 120.0
C44B C43B H43B 120.0
C43B C44B C45B 120.0
C43B C44B H44B 120.0
C45B C44B H44B 120.0
C46B C45B C44B 120.0
C46B C45B H45B 120.0
C44B C45B H45B 120.0
C45B C46B C41B 120.0
C45B C46B H46B 120.0
C41B C46B H46B 120.0
C41B C47B H55B 109.5
C41B C47B H56B 109.5
H55B C47B H56B 109.5
C41B C47B H57B 109.5
H55B C47B H57B 109.5
H56B C47B H57B 109.5
C49A C48A C53A 120.0
C49A C48A C54A 115.8(11)
C53A C48A C54A 124.2(11)
C48A C49A C50A 120.0
C48A C49A H49A 120.0
C50A C49A H49A 120.0
C51A C50A C49A 120.0
C51A C50A H50A 120.0
C49A C50A H50A 120.0
C50A C51A C52A 120.0
C50A C51A H51A 120.0
C52A C51A H51A 120.0
C51A C52A C53A 120.0
C51A C52A H52A 120.0
C53A C52A H52A 120.0
C52A C53A C48A 120.0
C52A C53A H53A 120.0
C48A C53A H53A 120.0
C48A C54A H58A 109.5
C48A C54A H59A 109.5
H58A C54A H59A 109.5
C48A C54A H60A 109.5
H58A C54A H60A 109.5
H59A C54A H60A 109.5
C49B C48B C53B 120.0
C49B C48B C54B 102.8
C53B C48B C54B 136.2
C50B C49B C48B 120.0
C50B C49B H49B 120.0
C48B C49B H49B 120.0
C49B C50B C51B 120.0
C49B C50B H50B 120.0
C51B C50B H50B 120.0
C50B C51B C52B 120.0
C50B C51B H51B 120.0
C52B C51B H51B 120.0
C53B C52B C51B 120.0
C53B C52B H52B 120.0
C51B C52B H52B 120.0
C52B C53B C48B 120.0
C52B C53B H53B 120.0
C48B C53B H53B 120.0
C48B C54B H58B 109.5
C48B C54B H59B 109.5
H58B C54B H59B 109.5
C48B C54B H60B 109.5
H58B C54B H60B 109.5
H59B C54B H60B 109.5
P2 F11A F12A 68.1(7)
F11A F12A P2 55.3(4)
F12B F9B P2 70.1(10)
F9B F12B P2 75.2(10)
C9 N1 C1 117.3(3)
C9 N1 Ru1 114.36(19)
C1 N1 Ru1 128.3(2)
C11 N2 C4 116.7(3)
C12 N3 C5 117.1(3)
C14 N4 C8 116.5(3)
C14 N4 Ru1 114.0(2)
C8 N4 Ru1 129.4(2)
C17 N5 C21 117.3(3)
C17 N5 Ru1 126.8(2)
C21 N5 Ru1 115.4(2)
C22 N6 C26 117.9(3)
C22 N6 Ru1 116.2(2)
C26 N6 Ru1 125.8(2)
C33 N7 C29 117.5(3)
C33 N7 Ru1 116.15(19)
C29 N7 Ru1 126.3(2)
C38 N8 C34 117.9(3)
C38 N8 Ru1 125.6(3)
C34 N8 Ru1 116.4(2)
F6 P1 F2 90.6(3)
F6 P1 F4 179.0(3)
F2 P1 F4 90.1(3)
F6 P1 F5 87.7(3)
F2 P1 F5 90.9(2)
F4 P1 F5 91.5(3)
F6 P1 F1 90.9(3)
F2 P1 F1 178.5(3)
F4 P1 F1 88.4(3)
F5 P1 F1 88.9(2)
F6 P1 F3 88.3(3)
F2 P1 F3 91.3(2)
F4 P1 F3 92.4(3)
F5 P1 F3 175.5(3)
F1 P1 F3 89.0(2)
F11A P2 F10B 127.9(11)
F11A P2 F12B 106.3(10)
F10B P2 F12B 122.5(10)
F11A P2 F9B 140.9(10)
F10B P2 F9B 89.7(9)
F12B P2 F9B 34.7(6)
F11A P2 F11B 31.8(8)
F10B P2 F11B 97.0(10)
F12B P2 F11B 137.9(10)
F9B P2 F11B 172.5(9)
F11A P2 F8 85.8(6)
F10B P2 F8 81.8(5)
F12B P2 F8 84.8(5)
F9B P2 F8 90.6(4)
F11B P2 F8 87.3(6)
F11A P2 F7 92.7(6)
F10B P2 F7 100.2(5)
F12B P2 F7 94.4(5)
F9B P2 F7 89.8(4)
F11B P2 F7 92.1(6)
F8 P2 F7 177.9(2)
F11A P2 F10A 89.5(9)
F10B P2 F10A 43.3(7)
F12B P2 F10A 164.1(9)
F9B P2 F10A 129.5(8)
F11B P2 F10A 58.0(7)
F8 P2 F10A 97.8(3)
F7 P2 F10A 83.5(3)
F11A P2 F12A 56.6(8)
F10B P2 F12A 172.4(8)
F12B P2 F12A 51.2(7)
F9B P2 F12A 84.8(7)
F11B P2 F12A 88.2(7)
F8 P2 F12A 92.9(3)
F7 P2 F12A 85.2(3)
F10A P2 F12A 143.6(6)
F11A P2 F9A 168.6(9)
F10B P2 F9A 41.1(7)
F12B P2 F9A 85.1(8)
F9B P2 F9A 50.5(6)
F11B P2 F9A 136.8(8)
F8 P2 F9A 94.4(4)
F7 P2 F9A 87.4(4)
F10A P2 F9A 79.1(5)
F12A P2 F9A 134.7(7)
N1 Ru1 N4 79.16(10)
N1 Ru1 N8 90.46(10)
N4 Ru1 N8 99.00(10)
N1 Ru1 N5 97.24(10)
N4 Ru1 N5 90.98(10)
N8 Ru1 N5 168.41(10)
N1 Ru1 N7 96.97(10)
N4 Ru1 N7 175.13(9)
N8 Ru1 N7 77.97(10)
N5 Ru1 N7 92.45(10)
N1 Ru1 N6 173.98(10)
N4 Ru1 N6 96.47(10)
N8 Ru1 N6 94.34(10)
N5 Ru1 N6 78.59(10)
N7 Ru1 N6 87.60(10)

loop_
_geom_bond_atom_site_label_1
_geom_bond_atom_site_label_2
_geom_bond_distance
C1 C2 1.362(5)
C1 N1 1.384(4)
C1 H1 0.9300
C2 C15 1.411(5)
C2 H2 0.9300
C3 C4 1.367(5)
C3 C15 1.407(5)
C3 H3 0.9300
C4 N2 1.360(5)
C4 H4 0.9300
C5 N3 1.359(5)
C5 C6 1.366(6)
C5 H5 0.9300
C6 C16 1.406(5)
C6 H6 0.9300
C7 C8 1.354(5)
C7 C16 1.417(5)
C7 H7 0.9300
C8 N4 1.378(4)
C8 H8 0.9300
C9 N1 1.334(4)
C9 C10 1.412(4)
C9 C14 1.432(4)
C10 C11 1.407(5)
C10 C15 1.415(5)
C11 N2 1.333(4)
C11 C12 1.487(5)
C12 N3 1.319(4)
C12 C13 1.421(4)
C13 C14 1.399(4)
C13 C16 1.410(5)
C14 N4 1.345(4)
C17 N5 1.347(4)
C17 C18 1.369(5)
C17 H17 0.9300
C18 C19 1.375(5)
C18 H18 0.9300
C19 C20 1.389(5)
C19 C27 1.503(5)
C20 C21 1.382(5)
C20 H20 0.9300
C21 N5 1.359(4)
C21 C22 1.487(4)
C22 N6 1.353(4)
C22 C23 1.374(4)
C23 C24 1.391(5)
C23 H23 0.9300
C24 C25 1.388(5)
C24 C28 1.502(5)
C25 C26 1.370(5)
C25 H25 0.9300
C26 N6 1.358(4)
C26 H26 0.9300
C27 H27A 0.9600
C27 H27B 0.9600
C27 H27C 0.9600
C28 H28A 0.9600
C28 H28B 0.9600
C28 H28C 0.9600
C29 N7 1.358(4)
C29 C30 1.372(5)
C29 H29 0.9300
C30 C31 1.381(5)
C30 H30 0.9300
C31 C32 1.388(5)
C31 C39 1.492(5)
C32 C33 1.383(5)
C32 H32 0.9300
C33 N7 1.357(4)
C33 C34 1.478(4)
C34 N8 1.354(4)
C34 C35 1.383(5)
C35 C36 1.399(5)
C35 H35 0.9300
C36 C37 1.374(6)
C36 C40 1.502(5)
C37 C38 1.366(5)
C37 H37 0.9300
C38 N8 1.352(4)
C38 H38 0.9300
C39 H39A 0.9600
C39 H39B 0.9600
C39 H39C 0.9600
C40 H40A 0.9600
C40 H40B 0.9600
C40 H40C 0.9600
C41A C42A 1.3900
C41A C46A 1.3900
C41A C47A 1.5397(11)
C42A C43A 1.3900
C42A H42A 0.9300
C43A C44A 1.3900
C43A H43A 0.9300
C44A C45A 1.3900
C44A H44A 0.9300
C45A C46A 1.3900
C45A H45A 0.9300
C46A H46A 0.9300
C47A H55A 0.9600
C47A H56A 0.9600
C47A H57A 0.9600
C41B C42B 1.3900
C41B C46B 1.3900
C41B C47B 1.5476
C42B C43B 1.3900
C42B H42B 0.9300
C43B C44B 1.3900
C43B H43B 0.9300
C44B C45B 1.3900
C44B H44B 0.9300
C45B C46B 1.3900
C45B H45B 0.9300
C46B H46B 0.9300
C47B H55B 0.9600
C47B H56B 0.9600
C47B H57B 0.9600
C48A C49A 1.3900
C48A C53A 1.3900
C48A C54A 1.5400(11)
C49A C50A 1.3900
C49A H49A 0.9300
C50A C51A 1.3900
C50A H50A 0.9300
C51A C52A 1.3900
C51A H51A 0.9300
C52A C53A 1.3900
C52A H52A 0.9300
C53A H53A 0.9300
C54A H58A 0.9600
C54A H59A 0.9600
C54A H60A 0.9600
C48B C49B 1.3900
C48B C53B 1.3900
C48B C54B 1.5400
C49B C50B 1.3900
C49B H49B 0.9300
C50B C51B 1.3900
C50B H50B 0.9300
C51B C52B 1.3900
C51B H51B 0.9300
C52B C53B 1.3900
C52B H52B 0.9300
C53B H53B 0.9300
C54B H58B 0.9600
C54B H59B 0.9600
C54B H60B 0.9600
F1 P1 1.570(3)
F2 P1 1.546(4)
F3 P1 1.572(4)
F4 P1 1.556(4)
F5 P1 1.567(4)
F6 P1 1.540(4)
F7 P2 1.581(3)
F8 P2 1.579(3)
F9A P2 1.668(9)
F10A P2 1.633(8)
F11A P2 1.461(10)
F11A F12A 1.484(19)
F12A P2 1.649(6)
F9B F12B 0.900(15)
F9B P2 1.530(10)
F10B P2 1.463(8)
F11B P2 1.555(11)
F12B P2 1.488(10)
N1 Ru1 2.047(2)
N4 Ru1 2.056(3)
N5 Ru1 2.062(3)
N6 Ru1 2.069(2)
N7 Ru1 2.063(3)
N8 Ru1 2.061(3)

loop_
_geom_torsion_atom_site_label_1
_geom_torsion_atom_site_label_2
_geom_torsion_atom_site_label_3
_geom_torsion_atom_site_label_4
_geom_torsion
N1 C1 C2 C15 0.9(6)
C15 C3 C4 N2 -1.5(6)
N3 C5 C6 C16 -1.2(7)
C16 C7 C8 N4 0.9(5)
N1 C9 C10 C11 179.1(3)
C14 C9 C10 C11 -0.7(4)
N1 C9 C10 C15 -0.5(5)
C14 C9 C10 C15 179.7(3)
C9 C10 C11 N2 179.4(3)
C15 C10 C11 N2 -1.0(5)
C9 C10 C11 C12 -1.5(4)
C15 C10 C11 C12 178.1(3)
N2 C11 C12 N3 1.9(5)
C10 C11 C12 N3 -177.3(3)
N2 C11 C12 C13 -178.2(3)
C10 C11 C12 C13 2.7(4)
N3 C12 C13 C14 178.3(3)
C11 C12 C13 C14 -1.7(4)
N3 C12 C13 C16 -1.4(5)
C11 C12 C13 C16 178.6(3)
C16 C13 C14 N4 -1.0(5)
C12 C13 C14 N4 179.3(3)
C16 C13 C14 C9 179.2(3)
C12 C13 C14 C9 -0.4(4)
N1 C9 C14 N4 2.1(4)
C10 C9 C14 N4 -178.1(3)
N1 C9 C14 C13 -178.1(3)
C10 C9 C14 C13 1.7(4)
C4 C3 C15 C2 -179.7(4)
C4 C3 C15 C10 0.9(5)
C1 C2 C15 C3 179.9(4)
C1 C2 C15 C10 -0.7(5)
C11 C10 C15 C3 0.3(5)
C9 C10 C15 C3 179.9(3)
C11 C10 C15 C2 -179.2(3)
C9 C10 C15 C2 0.5(5)
C5 C6 C16 C13 -0.5(5)
C5 C6 C16 C7 178.8(4)
C14 C13 C16 C6 -178.0(3)
C12 C13 C16 C6 1.7(5)
C14 C13 C16 C7 2.7(4)
C12 C13 C16 C7 -177.7(3)
C8 C7 C16 C6 178.1(4)
C8 C7 C16 C13 -2.6(5)
N5 C17 C18 C19 0.7(6)
C17 C18 C19 C20 2.8(6)
C17 C18 C19 C27 -175.4(4)
C18 C19 C20 C21 -2.8(6)
C27 C19 C20 C21 175.4(4)
C19 C20 C21 N5 -0.8(5)
C19 C20 C21 C22 -178.1(3)
N5 C21 C22 N6 -6.4(4)
C20 C21 C22 N6 171.1(3)
N5 C21 C22 C23 173.9(3)
C20 C21 C22 C23 -8.7(5)
N6 C22 C23 C24 -0.2(5)
C21 C22 C23 C24 179.5(3)
C22 C23 C24 C25 -2.2(5)
C22 C23 C24 C28 178.2(4)
C23 C24 C25 C26 2.8(5)
C28 C24 C25 C26 -177.6(4)
C24 C25 C26 N6 -1.0(6)
N7 C29 C30 C31 0.7(5)
C29 C30 C31 C32 -1.8(5)
C29 C30 C31 C39 178.0(3)
C30 C31 C32 C33 0.8(5)
C39 C31 C32 C33 -179.0(3)
C31 C32 C33 N7 1.4(5)
C31 C32 C33 C34 -176.9(3)
N7 C33 C34 N8 0.2(4)
C32 C33 C34 N8 178.5(3)
N7 C33 C34 C35 -179.0(3)
C32 C33 C34 C35 -0.6(5)
N8 C34 C35 C36 -1.3(5)
C33 C34 C35 C36 177.9(3)
C34 C35 C36 C37 -2.1(5)
C34 C35 C36 C40 177.6(3)
C35 C36 C37 C38 2.9(5)
C40 C36 C37 C38 -176.7(4)
C36 C37 C38 N8 -0.5(6)
C46A C41A C42A C43A 0.0
C47A C41A C42A C43A -179.3(10)
C41A C42A C43A C44A 0.0
C42A C43A C44A C45A 0.0
C43A C44A C45A C46A 0.0
C44A C45A C46A C41A 0.0
C42A C41A C46A C45A 0.0
C47A C41A C46A C45A 179.3(9)
C46B C41B C42B C43B 0.0
C47B C41B C42B C43B 176.7
C41B C42B C43B C44B 0.0
C42B C43B C44B C45B 0.0
C43B C44B C45B C46B 0.0
C44B C45B C46B C41B 0.0
C42B C41B C46B C45B 0.0
C47B C41B C46B C45B -176.6
C53A C48A C49A C50A 0.0
C54A C48A C49A C50A 178.7(9)
C48A C49A C50A C51A 0.0
C49A C50A C51A C52A 0.0
C50A C51A C52A C53A 0.0
C51A C52A C53A C48A 0.0
C49A C48A C53A C52A 0.0
C54A C48A C53A C52A -178.6(10)
C53B C48B C49B C50B 0.0
C54B C48B C49B C50B -170.4
C48B C49B C50B C51B 0.0
C49B C50B C51B C52B 0.0
C50B C51B C52B C53B 0.0
C51B C52B C53B C48B 0.0
C49B C48B C53B C52B 0.0
C54B C48B C53B C52B 166.5
C10 C9 N1 C1 0.7(5)
C14 C9 N1 C1 -179.5(3)
C10 C9 N1 Ru1 -179.3(2)
C14 C9 N1 Ru1 0.4(3)
C2 C1 N1 C9 -0.9(5)
C2 C1 N1 Ru1 179.1(3)
C10 C11 N2 C4 0.5(5)
C12 C11 N2 C4 -178.7(3)
C3 C4 N2 C11 0.8(5)
C13 C12 N3 C5 -0.2(5)
C11 C12 N3 C5 179.8(3)
C6 C5 N3 C12 1.5(6)
C13 C14 N4 C8 -0.8(4)
C9 C14 N4 C8 178.9(3)
C13 C14 N4 Ru1 176.7(2)
C9 C14 N4 Ru1 -3.6(3)
C7 C8 N4 C14 0.9(5)
C7 C8 N4 Ru1 -176.1(3)
C18 C17 N5 C21 -4.3(5)
C18 C17 N5 Ru1 166.9(3)
C20 C21 N5 C17 4.3(5)
C22 C21 N5 C17 -178.2(3)
C20 C21 N5 Ru1 -167.9(3)
C22 C21 N5 Ru1 9.6(4)
C23 C22 N6 C26 2.1(5)
C21 C22 N6 C26 -177.6(3)
C23 C22 N6 Ru1 179.9(3)
C21 C22 N6 Ru1 0.2(4)
C25 C26 N6 C22 -1.5(5)
C25 C26 N6 Ru1 -179.1(3)
C32 C33 N7 C29 -2.4(4)
C34 C33 N7 C29 176.0(2)
C32 C33 N7 Ru1 175.0(2)
C34 C33 N7 Ru1 -6.6(3)
C30 C29 N7 C33 1.4(4)
C30 C29 N7 Ru1 -175.8(2)
C37 C38 N8 C34 -2.8(5)
C37 C38 N8 Ru1 175.1(3)
C35 C34 N8 C38 3.7(4)
C33 C34 N8 C38 -175.5(3)
C35 C34 N8 Ru1 -174.5(2)
C33 C34 N8 Ru1 6.3(3)
F12A F11A P2 F10B -172.5(7)
F12A F11A P2 F12B -12.9(8)
F12A F11A P2 F9B -10.5(13)
F12A F11A P2 F11B 172(2)
F12A F11A P2 F8 -96.2(5)
F12A F11A P2 F7 82.5(5)
F12A F11A P2 F10A 165.9(6)
F12A F11A P2 F9A 172(3)
F9B F12B P2 F11A 177.4(12)
F9B F12B P2 F10B -21.7(16)
F9B F12B P2 F11B -178.6(11)
F9B F12B P2 F8 -98.6(13)
F9B F12B P2 F7 83.3(13)
F9B F12B P2 F10A 2(3)
F9B F12B P2 F12A 163.5(16)
F9B F12B P2 F9A -3.7(13)
F12B F9B P2 F11A -4.0(19)
F12B F9B P2 F10B 161.8(14)
F12B F9B P2 F11B 7(6)
F12B F9B P2 F8 80.0(13)
F12B F9B P2 F7 -98.0(13)
F12B F9B P2 F10A -179.4(11)
F12B F9B P2 F12A -12.8(12)
F12B F9B P2 F9A 175.2(16)
F11A F12A P2 F10B 129(6)
F11A F12A P2 F12B 164.0(10)
F11A F12A P2 F9B 173.3(8)
F11A F12A P2 F11B -4.1(11)
F11A F12A P2 F8 83.0(7)
F11A F12A P2 F7 -96.4(7)
F11A F12A P2 F10A -24.3(10)
F11A F12A P2 F9A -177.9(9)
C9 N1 Ru1 N4 -1.8(2)
C1 N1 Ru1 N4 178.2(3)
C9 N1 Ru1 N8 -100.9(2)
C1 N1 Ru1 N8 79.1(3)
C9 N1 Ru1 N5 87.8(2)
C1 N1 Ru1 N5 -92.2(3)
C9 N1 Ru1 N7 -178.8(2)
C1 N1 Ru1 N7 1.2(3)
C9 N1 Ru1 N6 42.0(10)
C1 N1 Ru1 N6 -138.1(8)
C14 N4 Ru1 N1 2.9(2)
C8 N4 Ru1 N1 180.0(3)
C14 N4 Ru1 N8 91.7(2)
C8 N4 Ru1 N8 -91.3(3)
C14 N4 Ru1 N5 -94.3(2)
C8 N4 Ru1 N5 82.8(3)
C14 N4 Ru1 N7 40.5(12)
C8 N4 Ru1 N7 -142.5(10)
C14 N4 Ru1 N6 -172.9(2)
C8 N4 Ru1 N6 4.2(3)
C38 N8 Ru1 N1 77.4(3)
C34 N8 Ru1 N1 -104.6(2)
C38 N8 Ru1 N4 -1.7(3)
C34 N8 Ru1 N4 176.3(2)
C38 N8 Ru1 N5 -150.8(4)
C34 N8 Ru1 N5 27.2(6)
C38 N8 Ru1 N7 174.5(3)
C34 N8 Ru1 N7 -7.5(2)
C38 N8 Ru1 N6 -98.9(3)
C34 N8 Ru1 N6 79.1(2)
C17 N5 Ru1 N1 5.7(3)
C21 N5 Ru1 N1 177.1(2)
C17 N5 Ru1 N4 84.9(3)
C21 N5 Ru1 N4 -103.7(2)
C17 N5 Ru1 N8 -125.5(5)
C21 N5 Ru1 N8 45.8(6)
C17 N5 Ru1 N7 -91.6(3)
C21 N5 Ru1 N7 79.7(2)
C17 N5 Ru1 N6 -178.7(3)
C21 N5 Ru1 N6 -7.3(2)
C33 N7 Ru1 N1 96.6(2)
C29 N7 Ru1 N1 -86.2(2)
C33 N7 Ru1 N4 59.5(12)
C29 N7 Ru1 N4 -123.3(11)
C33 N7 Ru1 N8 7.62(19)
C29 N7 Ru1 N8 -175.2(3)
C33 N7 Ru1 N5 -165.8(2)
C29 N7 Ru1 N5 11.4(2)
C33 N7 Ru1 N6 -87.3(2)
C29 N7 Ru1 N6 89.8(2)
C22 N6 Ru1 N1 50.3(10)
C26 N6 Ru1 N1 -132.1(8)
C22 N6 Ru1 N4 93.4(2)
C26 N6 Ru1 N4 -89.0(3)
C22 N6 Ru1 N8 -167.0(2)
C26 N6 Ru1 N8 10.5(3)
C22 N6 Ru1 N5 3.7(2)
C26 N6 Ru1 N5 -178.7(3)
C22 N6 Ru1 N7 -89.3(2)
C26 N6 Ru1 N7 88.3(3)
